data_7125264
loop_
_publ_author_name
'Mallo, Neil'
'Brown, Patrick T.'
'Iranmanesh, Hasti'
'MacDonald, Thomas S. C.'
'Teusner, Matthew J.'
'Harper, Jason B.'
'Ball, Graham E.'
'Beves, Jonathon E.'

_publ_section_title
;
 Photochromic switching behaviour of donor-acceptor Stenhouse adducts in
 organic solvents.
;
_journal_issue 93
_journal_name_full 'Chemical communications (Cambridge, England)'
_journal_page_first 13576
_journal_page_last 13579
_journal_paper_doi 10.1039/c6cc08079k
_journal_volume 52
_journal_year 2016
_chemical_formula_moiety 'C19 H21 N O6'
_chemical_formula_sum 'C19 H21 N O6'
_chemical_formula_weight 359.37
_space_group_crystal_system orthorhombic
_space_group_IT_number 29
_space_group_name_Hall 'P 2c -2ac'
_space_group_name_H-M_alt 'P c a 21'
_atom_sites_solution_hydrogens geom
_atom_sites_solution_primary direct
_audit_creation_date 2016-06-30
_audit_creation_method
;
Olex2 1.2
(compiled 2016.02.16 svn.r3265 for OlexSys, GUI svn.r5155)
;
_audit_update_record
;
2016-08-22 deposited with the CCDC.
2016-10-26 downloaded from the CCDC.
;
_cell_angle_alpha 90
_cell_angle_beta 90
_cell_angle_gamma 90
_cell_formula_units_Z 4
_cell_length_a 10.200(3)
_cell_length_b 12.903(3)
_cell_length_c 14.787(3)
_cell_measurement_reflns_used 424
_cell_measurement_temperature 150(2)
_cell_measurement_theta_max 14.27
_cell_measurement_theta_min 2.55
_cell_volume 1946.1(8)
_computing_cell_refinement 'SAINT v8.34A (Bruker, 2013)'
_computing_data_collection 'SAINT v8.34A (Bruker, 2013)'
_computing_data_reduction 'SAINT v8.34A (Bruker, 2013)'
_computing_molecular_graphics 'Olex2 (Dolomanov et al., 2009)'
_computing_publication_material 'Olex2 (Dolomanov et al., 2009)'
_computing_structure_refinement 'ShelXL (Sheldrick, 2015)'
_computing_structure_solution 'ShelXS (Sheldrick, 2008)'
_diffrn_ambient_temperature 150(2)
_diffrn_measured_fraction_theta_full 0.997
_diffrn_measured_fraction_theta_max 0.997
_diffrn_measurement_device_type 'Bruker kappa APEXII CCD Diffractometer'
_diffrn_measurement_method '\f scans, and \w scans with \k offsets'
_diffrn_radiation_type MoK\a
_diffrn_radiation_wavelength 0.71073
_diffrn_reflns_av_R_equivalents 0.2212
_diffrn_reflns_av_unetI/netI 0.3173
_diffrn_reflns_Laue_measured_fraction_full 0.997
_diffrn_reflns_Laue_measured_fraction_max 0.997
_diffrn_reflns_limit_h_max 13
_diffrn_reflns_limit_h_min -12
_diffrn_reflns_limit_k_max 16
_diffrn_reflns_limit_k_min -16
_diffrn_reflns_limit_l_max 11
_diffrn_reflns_limit_l_min -18
_diffrn_reflns_number 9527
_diffrn_reflns_point_group_measured_fraction_full 0.896
_diffrn_reflns_point_group_measured_fraction_max 0.882
_diffrn_reflns_theta_full 26.000
_diffrn_reflns_theta_max 27.023
_diffrn_reflns_theta_min 2.894
_diffrn_source 'Incoatec I\mS microfocus X-ray source'
_exptl_absorpt_coefficient_mu 0.092
_exptl_absorpt_correction_T_max 0.7455
_exptl_absorpt_correction_T_min 0.5312
_exptl_absorpt_correction_type multi-scan
_exptl_absorpt_process_details
;
SADABS-2014/5 (Bruker,2014) was used for absorption correction.
wR2(int) was 0.1207 before and 0.0806 after correction.
The Ratio of minimum to maximum transmission is 0.7125.
The \l/2 correction factor is 0.00150.
;
_exptl_crystal_colour 'clear colourless'
_exptl_crystal_colour_lustre clear
_exptl_crystal_colour_primary colourless
_exptl_crystal_density_diffrn 1.227
_exptl_crystal_description plate
_exptl_crystal_F_000 760
_exptl_crystal_recrystallization_method 'ether diffusion'
_exptl_crystal_size_max 0.1
_exptl_crystal_size_mid 0.06
_exptl_crystal_size_min 0.04
_refine_diff_density_max 0.290
_refine_diff_density_min -0.314
_refine_diff_density_rms 0.077
_refine_ls_abs_structure_details
;
 Flack x determined using 345 quotients [(I+)-(I-)]/[(I+)+(I-)]
 (Parsons, Flack and Wagner, Acta Cryst. B69 (2013) 249-259).
;
_refine_ls_abs_structure_Flack -1.1(10)
_refine_ls_extinction_method none
_refine_ls_goodness_of_fit_ref 0.921
_refine_ls_hydrogen_treatment constr
_refine_ls_matrix_type full
_refine_ls_number_parameters 239
_refine_ls_number_reflns 3750
_refine_ls_number_restraints 1
_refine_ls_restrained_S_all 0.921
_refine_ls_R_factor_all 0.2424
_refine_ls_R_factor_gt 0.0843
_refine_ls_shift/su_max 0.000
_refine_ls_shift/su_mean 0.000
_refine_ls_structure_factor_coef Fsqd
_refine_ls_weighting_details 'w=1/[\s^2^(Fo^2^)] where P=(Fo^2^+2Fc^2^)/3'
_refine_ls_weighting_scheme calc
_refine_ls_wR_factor_gt 0.1451
_refine_ls_wR_factor_ref 0.2131
_reflns_Friedel_coverage 0.699
_reflns_Friedel_fraction_full 0.786
_reflns_Friedel_fraction_max 0.757
_reflns_number_gt 1386
_reflns_number_total 3750
_reflns_threshold_expression 'I > 2\s(I)'
_cod_data_source_file c6cc08079k2.cif
_cod_data_source_block pca21_a
_cod_original_cell_volume 1946.1(7)
_cod_database_code 7125264
_shelx_space_group_comment
;
The symmetry employed for this shelxl refinement is uniquely defined
by the following loop, which should always be used as a source of
symmetry information in preference to the above space-group names.
They are only intended as comments.
;
_shelx_estimated_absorpt_t_max 0.996
_shelx_estimated_absorpt_t_min 0.991
_olex2_refinement_description
;
1. Fixed Uiso
 At 1.2 times of:
  All C(H) groups, All N(H) groups
 At 1.5 times of:
  All C(H,H,H) groups
2.a Ternary CH refined with riding coordinates:
 N1(H1), C11(H11), C7(H7)
2.b Aromatic/amide H refined with riding coordinates:
 C15(H15), C14(H14), C17(H17), C9(H9), C10(H10), C18(H18)
2.c Idealised Me refined as rotating group:
 C12(H12A,H12B,H12C), C1(H1A,H1B,H1C), C19(H19A,H19B,H19C), C2(H2A,H2B,H2C)
;
_shelx_shelxl_version_number 2014/7
_olex2_submission_special_instructions 'No special instructions were received'

loop_
_space_group_symop_operation_xyz
'x, y, z'
'-x, -y, z+1/2'
'x+1/2, -y, z'
'-x+1/2, y, z+1/2'

loop_
_atom_site_label
_atom_site_type_symbol
_atom_site_fract_x
_atom_site_fract_y
_atom_site_fract_z
_atom_site_U_iso_or_equiv
_atom_site_adp_type
_atom_site_occupancy
_atom_site_site_symmetry_order
_atom_site_calc_flag
_atom_site_refinement_flags_posn
O4 O 0.2212(7) 0.6282(5) 0.5582(4) 0.0230(18) Uani 1 1 d .
O2 O 0.2745(8) 0.7313(5) 0.4434(4) 0.0250(19) Uani 1 1 d .
O1 O 0.4905(8) 0.7294(5) 0.3829(4) 0.0275(19) Uani 1 1 d .
O3 O 0.6376(8) 0.6114(5) 0.4231(4) 0.027(2) Uani 1 1 d .
O5 O 0.4939(9) 0.6312(5) 0.6898(5) 0.036(2) Uani 1 1 d .
O6 O 0.3145(8) -0.0716(5) 0.5893(5) 0.038(2) Uani 1 1 d .
N1 N 0.4708(9) 0.3338(6) 0.5030(5) 0.021(2) Uani 1 1 d .
H1 H 0.5634 0.3410 0.5242 0.025 Uiso 1 1 calc R
C15 C 0.2761(12) 0.0891(8) 0.5196(7) 0.032(3) Uani 1 1 d .
H15 H 0.1931 0.0630 0.5015 0.038 Uiso 1 1 calc R
C13 C 0.4286(12) 0.2259(8) 0.5239(7) 0.024(3) Uani 1 1 d .
C14 C 0.3099(12) 0.1881(8) 0.4972(7) 0.025(3) Uani 1 1 d .
H14 H 0.2514 0.2303 0.4633 0.030 Uiso 1 1 calc R
C16 C 0.3610(12) 0.0253(8) 0.5687(8) 0.029(3) Uani 1 1 d .
C8 C 0.4566(12) 0.5489(9) 0.6585(7) 0.028(3) Uani 1 1 d .
C17 C 0.4803(12) 0.0624(8) 0.5942(7) 0.030(3) Uani 1 1 d .
H17 H 0.5382 0.0202 0.6285 0.036 Uiso 1 1 calc R
C4 C 0.5266(14) 0.6420(8) 0.4344(7) 0.027(3) Uani 1 1 d .
C9 C 0.3941(11) 0.4625(7) 0.7074(7) 0.025(3) Uani 1 1 d .
H9 H 0.3788 0.4605 0.7707 0.030 Uiso 1 1 calc R
C6 C 0.4277(11) 0.6022(7) 0.4934(7) 0.018(2) Uani 1 1 d .
C5 C 0.3079(12) 0.6512(7) 0.5018(7) 0.025(3) Uani 1 1 d .
C10 C 0.3621(12) 0.3873(8) 0.6492(7) 0.030(3) Uani 1 1 d .
H10 H 0.3260 0.3226 0.6670 0.036 Uiso 1 1 calc R
C11 C 0.3895(11) 0.4159(7) 0.5527(7) 0.024(3) Uani 1 1 d .
H11 H 0.3049 0.4271 0.5200 0.028 Uiso 1 1 calc R
C12 C 0.4703(12) 0.3550(8) 0.4031(6) 0.028(3) Uani 1 1 d .
H12A H 0.5229 0.3024 0.3720 0.042 Uiso 1 1 calc GR
H12B H 0.5075 0.4237 0.3917 0.042 Uiso 1 1 calc GR
H12C H 0.3800 0.3526 0.3805 0.042 Uiso 1 1 calc GR
C7 C 0.4659(11) 0.5194(7) 0.5580(7) 0.023(3) Uani 1 1 d .
H7 H 0.5600 0.5028 0.5456 0.028 Uiso 1 1 calc R
C3 C 0.3545(12) 0.7423(9) 0.3626(7) 0.030(3) Uani 1 1 d .
C1 C 0.3366(14) 0.8554(8) 0.3360(8) 0.046(4) Uani 1 1 d .
H1A H 0.2444 0.8680 0.3208 0.068 Uiso 1 1 calc GR
H1B H 0.3917 0.8711 0.2835 0.068 Uiso 1 1 calc GR
H1C H 0.3621 0.9000 0.3867 0.068 Uiso 1 1 calc GR
C18 C 0.5179(12) 0.1648(7) 0.5691(7) 0.029(3) Uani 1 1 d .
H18 H 0.6028 0.1905 0.5833 0.035 Uiso 1 1 calc R
C19 C 0.4056(13) -0.1439(8) 0.6284(8) 0.040(4) Uani 1 1 d .
H19A H 0.4798 -0.1537 0.5871 0.060 Uiso 1 1 calc GR
H19B H 0.3617 -0.2105 0.6383 0.060 Uiso 1 1 calc GR
H19C H 0.4375 -0.1168 0.6862 0.060 Uiso 1 1 calc GR
C2 C 0.3093(12) 0.6626(8) 0.2924(7) 0.034(3) Uani 1 1 d .
H2A H 0.3113 0.5931 0.3192 0.051 Uiso 1 1 calc GR
H2B H 0.3680 0.6648 0.2399 0.051 Uiso 1 1 calc GR
H2C H 0.2197 0.6790 0.2731 0.051 Uiso 1 1 calc GR

loop_
_atom_site_aniso_label
_atom_site_aniso_U_11
_atom_site_aniso_U_22
_atom_site_aniso_U_33
_atom_site_aniso_U_23
_atom_site_aniso_U_13
_atom_site_aniso_U_12
O4 0.016(5) 0.030(4) 0.024(4) 0.001(3) 0.003(4) 0.003(4)
O2 0.031(5) 0.026(4) 0.018(4) 0.007(3) 0.002(4) 0.005(4)
O1 0.028(5) 0.029(4) 0.026(4) 0.007(3) 0.000(4) -0.004(4)
O3 0.019(5) 0.037(5) 0.025(4) 0.001(3) 0.003(4) 0.002(4)
O5 0.050(6) 0.033(5) 0.025(4) -0.013(4) -0.008(4) 0.003(4)
O6 0.033(6) 0.021(4) 0.059(5) 0.002(4) -0.006(5) -0.004(4)
N1 0.021(6) 0.019(5) 0.022(5) 0.003(4) 0.000(5) -0.002(4)
C15 0.019(7) 0.032(6) 0.044(8) -0.004(6) -0.005(6) 0.006(6)
C13 0.029(8) 0.021(6) 0.022(6) 0.004(5) 0.001(6) -0.005(6)
C14 0.023(7) 0.017(6) 0.035(7) -0.001(5) -0.006(6) 0.010(5)
C16 0.029(8) 0.022(6) 0.036(7) -0.008(6) 0.000(6) 0.003(6)
C8 0.028(8) 0.031(7) 0.024(7) -0.006(6) -0.007(6) 0.004(6)
C17 0.029(8) 0.040(7) 0.020(6) 0.005(5) -0.009(6) 0.006(6)
C4 0.048(10) 0.016(6) 0.019(6) -0.008(5) -0.011(7) 0.000(6)
C9 0.030(8) 0.022(6) 0.021(6) 0.000(5) 0.003(6) -0.001(5)
C6 0.019(6) 0.018(5) 0.016(6) 0.002(5) 0.002(5) 0.002(5)
C5 0.035(8) 0.017(6) 0.021(6) -0.008(5) 0.000(6) -0.002(6)
C10 0.036(8) 0.022(6) 0.033(7) 0.002(5) 0.004(6) -0.001(6)
C11 0.027(7) 0.016(5) 0.028(6) 0.000(5) 0.000(5) 0.006(5)
C12 0.033(8) 0.027(6) 0.024(6) 0.000(5) 0.002(6) 0.006(6)
C7 0.031(7) 0.024(6) 0.015(5) 0.003(5) 0.000(6) 0.002(5)
C3 0.029(8) 0.033(7) 0.028(7) 0.012(5) 0.011(6) -0.001(6)
C1 0.061(11) 0.041(8) 0.035(7) 0.018(6) 0.000(7) 0.005(8)
C18 0.029(8) 0.027(6) 0.032(7) -0.005(6) -0.010(6) -0.005(6)
C19 0.042(9) 0.036(8) 0.043(8) 0.005(6) -0.010(7) -0.004(7)
C2 0.033(8) 0.040(7) 0.029(7) -0.001(6) 0.001(6) 0.003(6)

loop_
_atom_type_symbol
_atom_type_description
_atom_type_scat_dispersion_real
_atom_type_scat_dispersion_imag
_atom_type_scat_source
C C 0.0033 0.0016 'International Tables Vol C Tables 4.2.6.8 and 6.1.1.4'
H H 0.0000 0.0000 'International Tables Vol C Tables 4.2.6.8 and 6.1.1.4'
N N 0.0061 0.0033 'International Tables Vol C Tables 4.2.6.8 and 6.1.1.4'
O O 0.0106 0.0060 'International Tables Vol C Tables 4.2.6.8 and 6.1.1.4'

loop_
_geom_angle_atom_site_label_1
_geom_angle_atom_site_label_2
_geom_angle_atom_site_label_3
_geom_angle
C5 O2 C3 116.5(8)
C4 O1 C3 117.4(9)
C16 O6 C19 117.2(9)
C13 N1 H1 107.2
C13 N1 C11 113.0(8)
C13 N1 C12 111.9(8)
C11 N1 H1 107.2
C12 N1 H1 107.2
C12 N1 C11 110.1(8)
C14 C15 H15 119.3
C14 C15 C16 121.4(11)
C16 C15 H15 119.3
C14 C13 N1 122.0(10)
C14 C13 C18 121.5(9)
C18 C13 N1 116.4(10)
C15 C14 H14 120.4
C13 C14 C15 119.3(10)
C13 C14 H14 120.4
O6 C16 C15 116.0(10)
C17 C16 O6 124.6(11)
C17 C16 C15 119.4(10)
O5 C8 C9 127.5(10)
O5 C8 C7 124.3(10)
C9 C8 C7 108.2(9)
C16 C17 H17 120.2
C16 C17 C18 119.6(10)
C18 C17 H17 120.2
O1 C4 C6 115.6(11)
O3 C4 O1 115.5(11)
O3 C4 C6 128.8(10)
C8 C9 H9 125.1
C10 C9 C8 109.8(10)
C10 C9 H9 125.1
C4 C6 C7 117.8(10)
C5 C6 C4 120.9(9)
C5 C6 C7 120.3(10)
O4 C5 O2 114.7(10)
O4 C5 C6 125.2(10)
C6 C5 O2 120.1(10)
C9 C10 H10 123.6
C9 C10 C11 112.8(9)
C11 C10 H10 123.6
N1 C11 H11 109.5
N1 C11 C7 110.4(8)
C10 C11 N1 112.8(8)
C10 C11 H11 109.5
C10 C11 C7 105.0(8)
C7 C11 H11 109.5
N1 C12 H12A 109.5
N1 C12 H12B 109.5
N1 C12 H12C 109.5
H12A C12 H12B 109.5
H12A C12 H12C 109.5
H12B C12 H12C 109.5
C8 C7 C11 103.4(8)
C8 C7 H7 106.8
C6 C7 C8 115.3(9)
C6 C7 C11 117.1(9)
C6 C7 H7 106.8
C11 C7 H7 106.8
O2 C3 C1 103.8(9)
O2 C3 C2 108.8(9)
O1 C3 O2 111.2(8)
O1 C3 C1 106.4(10)
O1 C3 C2 110.9(9)
C1 C3 C2 115.6(10)
C3 C1 H1A 109.5
C3 C1 H1B 109.5
C3 C1 H1C 109.5
H1A C1 H1B 109.5
H1A C1 H1C 109.5
H1B C1 H1C 109.5
C13 C18 C17 118.6(10)
C13 C18 H18 120.7
C17 C18 H18 120.7
O6 C19 H19A 109.5
O6 C19 H19B 109.5
O6 C19 H19C 109.5
H19A C19 H19B 109.5
H19A C19 H19C 109.5
H19B C19 H19C 109.5
C3 C2 H2A 109.5
C3 C2 H2B 109.5
C3 C2 H2C 109.5
H2A C2 H2B 109.5
H2A C2 H2C 109.5
H2B C2 H2C 109.5

loop_
_geom_bond_atom_site_label_1
_geom_bond_atom_site_label_2
_geom_bond_distance
O4 C5 1.251(12)
O2 C5 1.389(12)
O2 C3 1.454(12)
O1 C4 1.410(12)
O1 C3 1.428(13)
O3 C4 1.211(14)
O5 C8 1.219(12)
O6 C16 1.372(12)
O6 C19 1.438(12)
N1 H1 1.0000
N1 C13 1.489(12)
N1 C11 1.534(12)
N1 C12 1.501(11)
C15 H15 0.9500
C15 C14 1.365(14)
C15 C16 1.398(15)
C13 C14 1.364(15)
C13 C18 1.378(15)
C14 H14 0.9500
C16 C17 1.361(15)
C8 C9 1.474(14)
C8 C7 1.538(14)
C17 H17 0.9500
C17 C18 1.426(13)
C4 C6 1.430(15)
C9 H9 0.9500
C9 C10 1.337(13)
C6 C5 1.382(15)
C6 C7 1.485(13)
C10 H10 0.9500
C10 C11 1.500(13)
C11 H11 1.0000
C11 C7 1.548(13)
C12 H12A 0.9800
C12 H12B 0.9800
C12 H12C 0.9800
C7 H7 1.0000
C3 C1 1.523(14)
C3 C2 1.532(14)
C1 H1A 0.9800
C1 H1B 0.9800
C1 H1C 0.9800
C18 H18 0.9500
C19 H19A 0.9800
C19 H19B 0.9800
C19 H19C 0.9800
C2 H2A 0.9800
C2 H2B 0.9800
C2 H2C 0.9800

loop_
_geom_hbond_atom_site_label_D
_geom_hbond_atom_site_label_H
_geom_hbond_atom_site_label_A
_geom_hbond_distance_DH
_geom_hbond_distance_HA
_geom_hbond_distance_DA
_geom_hbond_angle_DHA
_geom_hbond_site_symmetry_A
N1 H1 O4 1.00 1.73 2.726(11) 172.0 3_565

loop_
_geom_torsion_atom_site_label_1
_geom_torsion_atom_site_label_2
_geom_torsion_atom_site_label_3
_geom_torsion_atom_site_label_4
_geom_torsion
O1 C4 C6 C5 -3.4(14)
O1 C4 C6 C7 -172.0(8)
O3 C4 C6 C5 175.9(11)
O3 C4 C6 C7 7.3(16)
O5 C8 C9 C10 177.3(12)
O5 C8 C7 C6 -43.5(16)
O5 C8 C7 C11 -172.6(11)
O6 C16 C17 C18 -179.7(10)
N1 C13 C14 C15 -179.0(9)
N1 C13 C18 C17 177.3(9)
N1 C11 C7 C8 -130.2(9)
N1 C11 C7 C6 101.9(10)
C15 C16 C17 C18 -1.2(17)
C13 N1 C11 C10 41.9(12)
C13 N1 C11 C7 158.9(8)
C14 C15 C16 O6 178.2(10)
C14 C15 C16 C17 -0.4(17)
C14 C13 C18 C17 -4.8(17)
C16 C15 C14 C13 -0.6(17)
C16 C17 C18 C13 3.7(16)
C8 C9 C10 C11 -4.3(14)
C4 O1 C3 O2 49.2(12)
C4 O1 C3 C1 161.5(8)
C4 O1 C3 C2 -72.0(11)
C4 C6 C5 O4 -172.4(10)
C4 C6 C5 O2 9.3(15)
C4 C6 C7 C8 115.6(11)
C4 C6 C7 C11 -122.4(10)
C9 C8 C7 C6 135.5(10)
C9 C8 C7 C11 6.4(12)
C9 C10 C11 N1 128.4(11)
C9 C10 C11 C7 8.2(14)
C5 O2 C3 O1 -42.4(12)
C5 O2 C3 C1 -156.4(9)
C5 O2 C3 C2 80.0(11)
C5 C6 C7 C8 -53.0(14)
C5 C6 C7 C11 69.0(13)
C10 C11 C7 C8 -8.4(11)
C10 C11 C7 C6 -136.3(10)
C11 N1 C13 C14 67.3(13)
C11 N1 C13 C18 -114.8(10)
C12 N1 C13 C14 -57.7(13)
C12 N1 C13 C18 120.2(10)
C12 N1 C11 C10 167.8(9)
C12 N1 C11 C7 -75.1(10)
C7 C8 C9 C10 -1.6(13)
C7 C6 C5 O4 -4.1(16)
C7 C6 C5 O2 177.6(9)
C3 O2 C5 O4 -163.9(9)
C3 O2 C5 C6 14.6(13)
C3 O1 C4 O3 153.8(9)
C3 O1 C4 C6 -26.8(12)
C18 C13 C14 C15 3.2(18)
C19 O6 C16 C15 171.5(9)
C19 O6 C16 C17 -9.9(16)
